data_9017305
loop_
_publ_author_name
'Dal Negro, A.'
'De Pieri, R.'
'Quareni, S.'

_publ_section_title
;
 The crystal structures of nine K feldspars from the Adamello
 Massif (Northern Italy)
 Note: Sample P2B
;
_journal_name_full 'Acta Crystallographica, Section B'
_journal_page_first 2699
_journal_page_last 2707
_journal_volume 34
_journal_year 1978
_chemical_compound_source 'Adamello Massif, Northern Italy'
_chemical_formula_sum 'Al1.01 K0.94 Na0.06 O8 Si2.99'
_chemical_name_mineral Orthoclase
_space_group_IT_number 2
_space_group_name_Hall '-C 1'
_space_group_name_H-M_alt 'C -1'
_symmetry_space_group_name_H-M 'C -1'
_cell_angle_alpha 90
_cell_angle_beta 116.02
_cell_angle_gamma 90
_cell_length_a 8.589
_cell_length_b 13.013
_cell_length_c 7.197
_cell_formula_units_Z 4
_cell_volume 722.866
_database_code_amcsd 0020550
_exptl_crystal_density_diffrn 2.549
_cod_data_source_file inputs/fixed/downloads/11/11143.cif
_cod_data_source_block 11143
_cod_original_sg_symbol_H-M 'C 1 -1 1'
_cod_original_formula_sum '(K.94 Na.06) (Al1.01 Si2.99) O8'
_cod_database_code 9017305

loop_
_space_group_symop_operation_xyz
x,y,z
1/2+x,1/2+y,z
-x,-y,-z
1/2-x,1/2-y,-z

loop_
_atom_site_label
_atom_site_fract_x
_atom_site_fract_y
_atom_site_fract_z
_atom_site_occupancy
K1 0.28500 0.99980 0.13780 0.94000
Na1 0.28500 0.99980 0.13780 0.06000
Al1 0.00970 0.18500 0.22370 0.37000
Si1 0.00970 0.18500 0.22370 0.63000
Al2 0.00950 0.81510 0.22410 0.35000
Si2 0.00950 0.81510 0.22410 0.65000
Al3 0.70930 0.11790 0.34420 0.15000
Si3 0.70930 0.11790 0.34420 0.85000
Al4 0.70920 0.88220 0.34460 0.14000
Si4 0.70920 0.88220 0.34460 0.86000
O1 0.99970 0.14590 0.99980 1.00000
O2 0.63730 0.00020 0.28520 1.00000
O3 0.82750 0.14710 0.22700 1.00000
O4 0.82770 0.85340 0.22750 1.00000
O5 0.03570 0.31150 0.25820 1.00000
O6 0.03520 0.68920 0.25900 1.00000
O7 0.18120 0.12600 0.40540 1.00000
O8 0.18040 0.87380 0.40570 1.00000

loop_
_cod_related_entry_id
_cod_related_entry_database
_cod_related_entry_code
1 AMCSD 0020550
